data_4115831
loop_
_publ_author_name
'Eduardo Sola'
'Francisco Torres'
'M. Victoria Jim\'enez'
'Jose A. L\'opez'
'Silvia E. Ruiz'
'Fernando J. Lahoz'
'Anabel Elduque'
'Luis A. Oro'

_publ_contact_author_address
;
  Dr. Fernando J. Lahoz
  Departamento de Qu\'imica Inorg\'anica - I.C.M.A.
  Facultad de Ciencias
  Universidad de Zaragoza - C.S.I.C.
  50009 Zaragoza, Spain
;
_publ_contact_author_email lahoz@posta.unizar.es
_publ_contact_author_fax '+34 976 761187'
_publ_contact_author_name 'Dr. Fernando J. Lahoz'
_publ_contact_author_phone '+34 976 761147'
_publ_section_title
;
 Transmission of Trans Effects in Dinuclear Complexes
;
_journal_name_full 'Journal of the American Chemical Society'
_journal_page_first 11925
_journal_page_last 11932
_journal_paper_doi 10.1021/ja016213l
_journal_volume 123
_journal_year 2001
_chemical_formula_moiety 'C27 H55 Cl1 Ir2 N6 P2, 1.5(CHCl3)'
_chemical_formula_sum 'C28.5 H56.5 Cl5.5 Ir2 N6 P2'
_chemical_formula_weight 1124.61
_chemical_name_systematic
; 
 ? 
;
_space_group_IT_number 2
_symmetry_cell_setting triclinic
_symmetry_space_group_name_Hall '-P 1'
_symmetry_space_group_name_H-M 'P -1'
_atom_sites_solution_hydrogens geom
_atom_sites_solution_primary direct
_atom_sites_solution_secondary difmap
_audit_creation_method SHELXL-97
_cell_angle_alpha 88.294(4)
_cell_angle_beta 83.524(4)
_cell_angle_gamma 82.862(3)
_cell_formula_units_Z 4
_cell_length_a 12.187(3)
_cell_length_b 16.457(3)
_cell_length_c 22.246(5)
_cell_measurement_reflns_used 8029
_cell_measurement_temperature 173(2)
_cell_measurement_theta_max 26.00
_cell_measurement_theta_min 2.22
_cell_volume 4398.3(17)
_computing_cell_refinement 'SAINT+ v. 6.01 (Bruker AXS, 2000)'
_computing_data_collection 'SMART v. 5.611 (Bruker AXS, 2000)'
_computing_data_reduction 'SAINT+ v. 6.01 (Bruker AXS, 2000)'
_computing_molecular_graphics 'XP program, SHELXTL v6.10,Bruker2000'
_computing_publication_material 'XCIF program, SHELXTLv6.10,BrukerAXS'
_computing_structure_refinement 'SHELXL-97 (Sheldrick, 1997)'
_computing_structure_solution 'SHELXS-97 (Sheldrick, 1990)'
_diffrn_ambient_temperature 173(2)
_diffrn_detector_area_resol_mean 8.26
_diffrn_measured_fraction_theta_full 0.974
_diffrn_measured_fraction_theta_max 0.974
_diffrn_measurement_device_type 'Bruker SMART APEX CCD system'
_diffrn_measurement_method '\w rotations with narrow frames'
_diffrn_radiation_monochromator graphite
_diffrn_radiation_source 'normal-focus sealed tube'
_diffrn_radiation_type MoK\a
_diffrn_radiation_wavelength 0.71073
_diffrn_reflns_av_R_equivalents 0.0531
_diffrn_reflns_av_sigmaI/netI 0.1155
_diffrn_reflns_limit_h_max 15
_diffrn_reflns_limit_h_min -15
_diffrn_reflns_limit_k_max 20
_diffrn_reflns_limit_k_min -21
_diffrn_reflns_limit_l_max 25
_diffrn_reflns_limit_l_min -28
_diffrn_reflns_number 32072
_diffrn_reflns_theta_full 27.00
_diffrn_reflns_theta_max 27.00
_diffrn_reflns_theta_min 2.02
_diffrn_standards_decay_% 'no decay'
_exptl_absorpt_coefficient_mu 6.478
_exptl_absorpt_correction_T_max 0.3249
_exptl_absorpt_correction_T_min 0.1867
_exptl_absorpt_correction_type multi-scan
_exptl_absorpt_process_details
; SADABS: Area-Detector Absorption Correction. (1996)  Bruker-AXS 
  within SAINT+ package, v. 6.01.
;
_exptl_crystal_colour yellow
_exptl_crystal_density_diffrn 1.698
_exptl_crystal_description 'irregular block'
_exptl_crystal_F_000 2188
_exptl_crystal_size_max 0.35
_exptl_crystal_size_mid 0.31
_exptl_crystal_size_min 0.25
_refine_diff_density_max 2.476
_refine_diff_density_min -1.510
_refine_diff_density_rms 0.216
_refine_ls_extinction_method none
_refine_ls_goodness_of_fit_ref 0.940
_refine_ls_hydrogen_treatment mixed
_refine_ls_matrix_type full
_refine_ls_number_parameters 768
_refine_ls_number_reflns 18706
_refine_ls_number_restraints 172
_refine_ls_restrained_S_all 0.941
_refine_ls_R_factor_all 0.1097
_refine_ls_R_factor_gt 0.0628
_refine_ls_shift/su_max 0.400
_refine_ls_shift/su_mean 0.010
_refine_ls_structure_factor_coef Fsqd
_refine_ls_weighting_details 'w=1/[\s^2^(Fo^2^)+(0.0830P)^2^+0.0000P] where P=(Fo^2^+2Fc^2^)/3'
_refine_ls_weighting_scheme calc
_refine_ls_wR_factor_gt 0.1578
_refine_ls_wR_factor_ref 0.1739
_reflns_number_gt 10632
_reflns_number_total 18706
_reflns_threshold_expression >2sigma(I)
_cod_data_source_file ja016213l_s2_2.cif
_cod_data_source_block compound4
_cod_original_cell_volume 4398.3(16)
_cod_original_formula_sum 'C28.50 H56.50 Cl5.50 Ir2 N6 P2'
_cod_database_code 4115831

loop_
_symmetry_equiv_pos_as_xyz
'x, y, z'
'-x, -y, -z'

loop_
_atom_site_label
_atom_site_type_symbol
_atom_site_fract_x
_atom_site_fract_y
_atom_site_fract_z
_atom_site_U_iso_or_equiv
_atom_site_adp_type
_atom_site_occupancy
_atom_site_symmetry_multiplicity
_atom_site_calc_flag
_atom_site_refinement_flags
_atom_site_disorder_assembly
_atom_site_disorder_group
Ir1 Ir 0.06487(4) 0.70334(3) 0.33953(2) 0.04288(14) Uani 1 1 d . A .
H31 H 0.0878 0.6497 0.2794 0.080 Uiso 1 1 d R . .
Ir2 Ir 0.07472(4) 0.85829(3) 0.27689(2) 0.04724(15) Uani 1 1 d . A .
H33 H 0.2003 0.8701 0.2862 0.080 Uiso 1 1 d R . .
H30 H 0.1494 0.7535 0.2786 0.080 Uiso 1 1 d R . .
Cl1 Cl 0.0051(3) 0.9984(2) 0.25980(17) 0.0660(10) Uani 1 1 d . . .
P1 P 0.2387(3) 0.6485(2) 0.36184(17) 0.0550(9) Uani 1 1 d D . .
P2 P 0.1332(4) 0.8391(2) 0.17655(17) 0.0685(11) Uani 1 1 d D . .
N1 N 0.0276(9) 0.8046(6) 0.4014(5) 0.049(3) Uani 1 1 d . . .
N2 N 0.0367(8) 0.8741(6) 0.3688(5) 0.048(3) Uani 1 1 d . A .
N3 N -0.0893(8) 0.7492(6) 0.3147(4) 0.044(2) Uani 1 1 d . . .
N4 N -0.0885(9) 0.8206(6) 0.2850(5) 0.050(3) Uani 1 1 d . A .
N5 N -0.0134(8) 0.6199(6) 0.3943(5) 0.049(3) Uani 1 1 d . . .
N6 N -0.0609(9) 0.5593(6) 0.3709(5) 0.058(3) Uani 1 1 d . A .
H6N H -0.0551 0.5482 0.3321 0.085(11) Uiso 1 1 calc R . .
C1 C -0.0135(12) 0.8254(8) 0.4572(6) 0.061(4) Uani 1 1 d . A .
H1 H -0.0323 0.7876 0.4886 0.085(11) Uiso 1 1 calc R . .
C2 C -0.0253(13) 0.9088(9) 0.4635(7) 0.075(5) Uani 1 1 d . . .
H2 H -0.0483 0.9395 0.4992 0.085(11) Uiso 1 1 calc R A .
C3 C 0.0048(11) 0.9381(8) 0.4047(7) 0.064(4) Uani 1 1 d . A .
H3 H 0.0028 0.9941 0.3927 0.085(11) Uiso 1 1 calc R . .
C4 C -0.1927(12) 0.7357(10) 0.3297(7) 0.069(4) Uani 1 1 d . A .
H4 H -0.2159 0.6880 0.3499 0.085(11) Uiso 1 1 calc R . .
C5 C -0.2641(12) 0.8040(10) 0.3109(7) 0.076(5) Uani 1 1 d . . .
H5 H -0.3430 0.8134 0.3172 0.085(11) Uiso 1 1 calc R A .
C6 C -0.1940(12) 0.8518(9) 0.2822(7) 0.063(4) Uani 1 1 d . A .
H6 H -0.2164 0.9019 0.2622 0.085(11) Uiso 1 1 calc R . .
C7 C -0.0421(11) 0.6159(9) 0.4533(7) 0.066(4) Uani 1 1 d . A .
H7 H -0.0189 0.6503 0.4818 0.085(11) Uiso 1 1 calc R . .
C8 C -0.1111(12) 0.5546(9) 0.4685(8) 0.070(4) Uani 1 1 d . . .
H8 H -0.1457 0.5406 0.5072 0.085(11) Uiso 1 1 calc R A .
C9 C -0.1166(11) 0.5197(8) 0.4136(8) 0.067(4) Uani 1 1 d . A .
H9 H -0.1547 0.4741 0.4077 0.085(11) Uiso 1 1 calc R . .
C10A C 0.2990(15) 0.5485(11) 0.3198(8) 0.067(5) Uiso 0.73 1 d PD A 1
C11A C 0.2151(14) 0.4823(11) 0.3370(9) 0.052(5) Uiso 0.73 1 d PD A 1
C12A C 0.3122(15) 0.5625(12) 0.2503(8) 0.058(5) Uiso 0.73 1 d PD A 1
C13A C 0.2532(15) 0.6101(11) 0.4412(8) 0.065(5) Uiso 0.73 1 d PD A 1
C14A C 0.3518(15) 0.5548(12) 0.4581(9) 0.063(5) Uiso 0.73 1 d PD A 1
C15A C 0.2308(19) 0.6828(14) 0.4864(9) 0.065(6) Uiso 0.73 1 d PD A 1
C16A C 0.3554(14) 0.7102(11) 0.3363(9) 0.060(5) Uiso 0.73 1 d PD A 1
C17A C 0.4719(17) 0.6731(16) 0.3339(12) 0.071(8) Uiso 0.73 1 d PD A 1
C18A C 0.3398(17) 0.7904(12) 0.3731(10) 0.073(6) Uiso 0.73 1 d PD A 1
C10B C 0.279(3) 0.716(2) 0.4246(15) 0.048(11) Uiso 0.27 1 d PD A 2
C11B C 0.207(5) 0.715(4) 0.486(2) 0.067(18) Uiso 0.27 1 d PD A 2
C12B C 0.283(4) 0.810(2) 0.411(2) 0.056(13) Uiso 0.27 1 d PD A 2
C13B C 0.344(3) 0.675(3) 0.3005(16) 0.060(13) Uiso 0.27 1 d PD A 2
C14B C 0.466(3) 0.660(3) 0.315(2) 0.038(13) Uiso 0.27 1 d PD A 2
C15B C 0.338(5) 0.613(4) 0.248(2) 0.077(17) Uiso 0.27 1 d PD A 2
C16B C 0.238(3) 0.5533(19) 0.4017(18) 0.051(12) Uiso 0.27 1 d PD A 2
C17B C 0.347(3) 0.523(2) 0.4276(19) 0.038(10) Uiso 0.27 1 d PD A 2
C18B C 0.208(5) 0.478(3) 0.371(3) 0.074(18) Uiso 0.27 1 d PD A 2
C19A C 0.2763(15) 0.8778(12) 0.1560(10) 0.073(6) Uiso 0.71 1 d PD B 1
C20A C 0.3648(19) 0.8284(16) 0.1892(12) 0.085(8) Uiso 0.71 1 d PD B 1
C21A C 0.281(2) 0.9673(13) 0.1693(11) 0.078(7) Uiso 0.71 1 d PD B 1
C22A C 0.041(2) 0.9037(16) 0.1252(11) 0.109(9) Uiso 0.71 1 d PD B 1
C23A C -0.083(2) 0.8883(19) 0.1331(14) 0.104(10) Uiso 0.71 1 d PD B 1
C24A C 0.077(3) 0.907(2) 0.0549(14) 0.150(14) Uiso 0.71 1 d PD B 1
C25A C 0.1536(17) 0.7263(12) 0.1579(10) 0.077(6) Uiso 0.71 1 d PD B 1
C26A C 0.0530(18) 0.6894(13) 0.1613(10) 0.066(6) Uiso 0.71 1 d PD B 1
C27A C 0.223(2) 0.7059(17) 0.0959(11) 0.097(9) Uiso 0.71 1 d PD B 1
C19B C 0.032(3) 0.789(2) 0.131(2) 0.073(15) Uiso 0.29 1 d PD B 2
C20B C -0.071(3) 0.851(3) 0.121(2) 0.052(13) Uiso 0.29 1 d PD B 2
C21B C 0.000(3) 0.710(2) 0.1569(18) 0.040(10) Uiso 0.29 1 d PD B 2
C22B C 0.255(3) 0.754(3) 0.164(2) 0.13(2) Uiso 0.29 1 d PD B 2
C23B C 0.366(3) 0.787(3) 0.180(2) 0.058(13) Uiso 0.29 1 d PD B 2
C24B C 0.280(3) 0.707(2) 0.1022(17) 0.039(10) Uiso 0.29 1 d PD B 2
C25B C 0.155(4) 0.931(2) 0.1315(17) 0.076(15) Uiso 0.29 1 d PD B 2
C26B C 0.150(5) 0.914(3) 0.0635(18) 0.076(16) Uiso 0.29 1 d PD B 2
C27B C 0.235(2) 0.9804(18) 0.1550(14) 0.015(7) Uiso 0.29 1 d PD B 2
Ir51 Ir 0.76713(4) 0.23349(3) 0.26729(2) 0.04595(15) Uani 1 1 d . C .
H81 H 0.8465 0.1677 0.2254 0.080 Uiso 1 1 d R . .
Ir52 Ir 0.86514(4) 0.37732(3) 0.22324(2) 0.04528(14) Uani 1 1 d . . .
H83 H 0.7789 0.4146 0.1773 0.080 Uiso 1 1 d R . .
H80 H 0.8125 0.2862 0.1959 0.080 Uiso 1 1 d R . .
Cl51 Cl 0.9315(3) 0.5057(2) 0.23698(17) 0.0648(9) Uani 1 1 d . . .
P51 P 0.6326(3) 0.2125(3) 0.2076(2) 0.0695(11) Uani 1 1 d D . .
P52 P 0.9971(3) 0.3461(2) 0.14380(16) 0.0551(9) Uani 1 1 d D . .
N51 N 0.6899(9) 0.3438(7) 0.3177(5) 0.060(3) Uani 1 1 d . . .
N52 N 0.7362(8) 0.4079(6) 0.2919(5) 0.051(3) Uani 1 1 d . C .
N53 N 0.8982(8) 0.2511(6) 0.3159(5) 0.045(2) Uani 1 1 d . . .
N54 N 0.9451(8) 0.3199(6) 0.2971(4) 0.042(2) Uani 1 1 d . C .
N55 N 0.7198(9) 0.1477(6) 0.3307(5) 0.051(3) Uani 1 1 d . . .
N56 N 0.7823(10) 0.0765(7) 0.3369(5) 0.062(3) Uani 1 1 d . C .
H56N H 0.8451 0.0605 0.3146 0.085(11) Uiso 1 1 calc R . .
C51 C 0.6209(12) 0.3731(10) 0.3626(7) 0.074(4) Uani 1 1 d . C .
H51 H 0.5784 0.3402 0.3896 0.085(11) Uiso 1 1 calc R . .
C52 C 0.6157(13) 0.4523(9) 0.3669(8) 0.084(6) Uani 1 1 d . . .
H52 H 0.5706 0.4873 0.3955 0.085(11) Uiso 1 1 calc R C .
C53 C 0.6920(12) 0.4730(9) 0.3197(7) 0.072(4) Uani 1 1 d . C .
H53 H 0.7088 0.5269 0.3095 0.085(11) Uiso 1 1 calc R . .
C54 C 0.9409(11) 0.2206(8) 0.3660(5) 0.052(3) Uani 1 1 d . C .
H54 H 0.9210 0.1734 0.3881 0.085(11) Uiso 1 1 calc R . .
C55 C 1.0185(11) 0.2692(8) 0.3803(6) 0.055(3) Uani 1 1 d . . .
H55 H 1.0632 0.2622 0.4128 0.085(11) Uiso 1 1 calc R C .
C56 C 1.0160(12) 0.3316(9) 0.3355(6) 0.063(4) Uani 1 1 d . C .
H56 H 1.0594 0.3759 0.3333 0.085(11) Uiso 1 1 calc R . .
C57 C 0.6359(12) 0.1462(10) 0.3733(8) 0.076(5) Uani 1 1 d . C .
H57 H 0.5758 0.1888 0.3795 0.085(11) Uiso 1 1 calc R . .
C58 C 0.6455(13) 0.0767(9) 0.4073(7) 0.075(5) Uani 1 1 d . . .
H58 H 0.5975 0.0632 0.4419 0.085(11) Uiso 1 1 calc R C .
C59 C 0.7346(13) 0.0319(9) 0.3829(7) 0.073(5) Uani 1 1 d . C .
H59 H 0.7613 -0.0221 0.3951 0.085(11) Uiso 1 1 calc R . .
C60A C 0.673(2) 0.1194(14) 0.1537(11) 0.070(7) Uiso 0.57 1 d PD C 1
C61A C 0.680(2) 0.0408(15) 0.1953(13) 0.069(8) Uiso 0.57 1 d PD C 1
C62A C 0.785(2) 0.112(2) 0.1104(14) 0.077(9) Uiso 0.57 1 d PD C 1
C63A C 0.498(2) 0.1809(17) 0.2460(12) 0.087(9) Uiso 0.57 1 d PD C 1
C64A C 0.441(2) 0.2599(19) 0.2812(14) 0.072(9) Uiso 0.57 1 d PD C 1
C65A C 0.415(2) 0.1559(19) 0.2043(13) 0.087(9) Uiso 0.57 1 d PD C 1
C66A C 0.605(2) 0.2995(14) 0.1524(11) 0.075(8) Uiso 0.57 1 d PD C 1
C67A C 0.537(3) 0.277(2) 0.1027(15) 0.103(11) Uiso 0.57 1 d PD C 1
C68A C 0.553(2) 0.3731(16) 0.1773(14) 0.068(8) Uiso 0.57 1 d PD C 1
C60B C 0.506(3) 0.2955(19) 0.2122(18) 0.104(14) Uiso 0.43 1 d PD C 2
C61B C 0.539(3) 0.3818(19) 0.2085(18) 0.064(10) Uiso 0.43 1 d PD C 2
C62B C 0.437(4) 0.294(3) 0.274(2) 0.096(17) Uiso 0.43 1 d PD C 2
C63B C 0.668(5) 0.215(4) 0.1223(15) 0.29(5) Uiso 0.43 1 d PD C 2
C64B C 0.757(3) 0.145(2) 0.1056(17) 0.071(11) Uiso 0.43 1 d PD C 2
C65B C 0.585(3) 0.254(2) 0.0807(15) 0.061(9) Uiso 0.43 1 d PD C 2
C66B C 0.568(2) 0.1172(16) 0.2290(15) 0.076(10) Uiso 0.43 1 d PD C 2
C67B C 0.650(3) 0.0439(19) 0.2258(17) 0.063(9) Uiso 0.43 1 d PD C 2
C68B C 0.476(3) 0.097(3) 0.1883(18) 0.092(12) Uiso 0.43 1 d PD C 2
C69 C 0.9582(14) 0.3993(15) 0.0703(8) 0.130(9) Uani 1 1 d D . .
C70 C 0.8576(17) 0.3638(16) 0.0510(7) 0.129(9) Uani 1 1 d D . .
C71 C 0.9438(18) 0.4945(11) 0.0780(9) 0.106(7) Uani 1 1 d D . .
C72 C 1.1283(13) 0.3917(12) 0.1457(8) 0.105(7) Uani 1 1 d D . .
C73 C 1.1899(14) 0.3522(13) 0.2019(7) 0.102(7) Uani 1 1 d D . .
C74 C 1.200(2) 0.3848(19) 0.0821(11) 0.188(14) Uani 1 1 d D . .
C75 C 1.0252(16) 0.2392(10) 0.1254(8) 0.098(6) Uani 1 1 d D . .
C76 C 1.0770(14) 0.1884(10) 0.1811(9) 0.102(7) Uani 1 1 d D . .
C77 C 1.070(2) 0.2150(15) 0.0595(9) 0.150(10) Uani 1 1 d D . .
C1S C 0.3341(15) 0.2352(12) 0.5213(9) 0.102(6) Uani 1 1 d . . .
Cl1S Cl 0.4277(6) 0.1532(4) 0.5393(3) 0.148(2) Uani 1 1 d . . .
Cl2S Cl 0.3984(6) 0.3242(4) 0.5256(4) 0.168(3) Uani 1 1 d . . .
Cl3S Cl 0.3004(6) 0.2328(6) 0.4476(3) 0.174(3) Uani 1 1 d . . .
C2S C 0.2794(14) 0.0015(10) 0.3625(9) 0.096(6) Uani 1 1 d . . .
Cl4S Cl 0.2858(6) -0.0109(4) 0.4410(3) 0.138(2) Uani 1 1 d . . .
Cl5S Cl 0.4153(4) -0.0071(4) 0.3242(3) 0.138(2) Uani 1 1 d . . .
Cl6S Cl 0.2080(5) 0.0985(3) 0.3471(3) 0.145(3) Uani 1 1 d . . .
C3S C 0.719(4) 0.619(3) 0.1513(10) 0.21(3) Uiso 0.60 1 d PD D 1
Cl7S Cl 0.7472(12) 0.6514(9) 0.0772(6) 0.186(6) Uiso 0.60 1 d PD D 1
Cl8S Cl 0.5872(12) 0.5875(8) 0.1582(6) 0.188(5) Uiso 0.60 1 d PD D 1
Cl9S Cl 0.7098(10) 0.7029(8) 0.1986(5) 0.150(4) Uiso 0.60 1 d PD D 1
C3T C 0.729(4) 0.699(3) 0.1561(16) 0.14(2) Uiso 0.40 1 d PD E 2
Cl7T Cl 0.7901(16) 0.6991(12) 0.0827(8) 0.160(7) Uiso 0.40 1 d PD E 2
Cl8T Cl 0.685(3) 0.6159(14) 0.1799(12) 0.253(13) Uiso 0.40 1 d PD E 2
Cl9T Cl 0.634(2) 0.7851(13) 0.1683(10) 0.226(10) Uiso 0.40 1 d PD E 2

loop_
_atom_site_aniso_label
_atom_site_aniso_U_11
_atom_site_aniso_U_22
_atom_site_aniso_U_33
_atom_site_aniso_U_23
_atom_site_aniso_U_13
_atom_site_aniso_U_12
Ir1 0.0555(3) 0.0351(3) 0.0405(3) -0.0027(2) 0.0034(2) -0.0223(2)
Ir2 0.0643(3) 0.0369(3) 0.0430(3) -0.0002(2) 0.0029(2) -0.0241(2)
Cl1 0.088(3) 0.0449(19) 0.064(2) 0.0120(17) 0.0058(19) -0.0197(17)
P1 0.057(2) 0.057(2) 0.054(2) 0.0049(18) 0.0040(17) -0.0283(17)
P2 0.100(3) 0.065(3) 0.042(2) -0.0034(19) 0.013(2) -0.038(2)
N1 0.083(8) 0.028(5) 0.037(7) -0.002(5) -0.004(5) -0.017(5)
N2 0.056(6) 0.043(6) 0.050(7) -0.008(5) -0.003(5) -0.024(5)
N3 0.056(6) 0.037(6) 0.041(6) 0.000(5) 0.004(5) -0.019(5)
N4 0.060(7) 0.043(6) 0.049(7) 0.010(5) -0.015(5) -0.017(5)
N5 0.071(7) 0.034(6) 0.045(7) 0.000(5) 0.014(5) -0.030(5)
N6 0.081(8) 0.040(6) 0.053(7) -0.004(5) 0.013(6) -0.031(5)
C1 0.100(11) 0.040(8) 0.041(9) 0.004(6) 0.011(7) -0.017(7)
C2 0.115(13) 0.051(9) 0.058(11) -0.021(8) 0.015(9) -0.027(8)
C3 0.072(10) 0.044(8) 0.078(12) -0.011(8) 0.002(8) -0.023(7)
C4 0.075(10) 0.073(11) 0.065(11) 0.010(8) -0.002(8) -0.038(8)
C5 0.049(9) 0.083(12) 0.096(13) 0.026(10) -0.010(8) -0.017(8)
C6 0.067(10) 0.059(9) 0.068(11) 0.005(8) -0.013(8) -0.021(7)
C7 0.069(9) 0.057(9) 0.074(11) -0.013(8) 0.017(8) -0.033(7)
C8 0.077(10) 0.057(9) 0.074(12) 0.025(8) 0.010(8) -0.027(8)
C9 0.069(9) 0.044(8) 0.096(13) 0.001(8) -0.009(8) -0.040(7)
Ir51 0.0474(3) 0.0451(3) 0.0468(3) 0.0127(2) -0.0057(2) -0.0138(2)
Ir52 0.0468(3) 0.0434(3) 0.0468(3) 0.0157(2) -0.0084(2) -0.0106(2)
Cl51 0.081(2) 0.0480(19) 0.068(3) 0.0067(18) -0.0049(18) -0.0237(17)
P51 0.064(2) 0.078(3) 0.075(3) 0.029(2) -0.021(2) -0.034(2)
P52 0.057(2) 0.068(2) 0.043(2) 0.0128(18) -0.0040(16) -0.0194(17)
N51 0.065(7) 0.053(7) 0.055(8) 0.007(6) 0.020(6) -0.006(5)
N52 0.052(6) 0.042(6) 0.055(7) 0.017(5) -0.002(5) 0.000(5)
N53 0.048(6) 0.045(6) 0.044(7) -0.003(5) -0.006(5) -0.018(5)
N54 0.050(6) 0.046(6) 0.034(6) 0.007(5) -0.012(4) -0.023(5)
N55 0.058(7) 0.047(7) 0.049(7) 0.014(5) -0.002(5) -0.016(5)
N56 0.078(8) 0.051(7) 0.053(8) 0.013(6) 0.003(6) -0.004(6)
C51 0.064(10) 0.077(11) 0.078(12) 0.005(9) 0.015(8) -0.027(8)
C52 0.071(11) 0.050(9) 0.120(15) 0.010(9) 0.033(10) -0.005(7)
C53 0.068(10) 0.046(9) 0.097(13) 0.001(8) -0.011(9) 0.012(7)
C54 0.087(10) 0.050(8) 0.023(7) 0.003(6) -0.006(6) -0.023(7)
C55 0.077(10) 0.051(8) 0.039(8) 0.005(7) -0.012(7) -0.014(7)
C56 0.072(10) 0.062(9) 0.060(10) -0.023(8) -0.005(7) -0.029(7)
C57 0.063(10) 0.068(10) 0.091(13) 0.022(9) 0.006(9) -0.003(8)
C58 0.078(11) 0.060(10) 0.080(12) 0.020(9) 0.021(9) -0.008(8)
C59 0.078(11) 0.056(9) 0.084(12) 0.035(9) -0.005(9) -0.018(8)
C69 0.078(13) 0.25(3) 0.074(14) -0.017(16) -0.007(10) -0.071(16)
C70 0.123(16) 0.24(3) 0.043(11) 0.038(13) -0.036(10) -0.065(17)
C71 0.160(19) 0.066(12) 0.089(15) 0.043(11) 0.000(12) -0.023(12)
C72 0.087(13) 0.144(18) 0.094(15) 0.005(13) 0.004(10) -0.068(12)
C73 0.080(12) 0.17(2) 0.058(11) 0.038(12) -0.027(9) -0.030(12)
C74 0.14(2) 0.27(3) 0.16(2) -0.06(2) 0.100(18) -0.12(2)
C75 0.133(16) 0.066(11) 0.087(14) -0.019(10) 0.025(11) -0.009(10)
C76 0.097(13) 0.062(11) 0.129(17) 0.028(11) 0.032(12) 0.007(9)
C77 0.20(2) 0.16(2) 0.071(15) -0.040(15) 0.040(15) 0.013(18)
C1S 0.085(13) 0.112(16) 0.114(16) -0.019(13) -0.015(11) -0.028(11)
Cl1S 0.142(5) 0.102(4) 0.192(7) -0.014(4) -0.009(5) 0.004(4)
Cl2S 0.149(6) 0.113(5) 0.263(9) 0.018(5) -0.084(6) -0.048(4)
Cl3S 0.126(5) 0.269(10) 0.132(6) -0.057(6) -0.025(4) -0.030(6)
C2S 0.089(13) 0.064(11) 0.133(18) 0.013(11) -0.003(11) -0.015(9)
Cl4S 0.167(6) 0.154(6) 0.098(4) -0.035(4) -0.021(4) -0.022(4)
Cl5S 0.090(4) 0.117(4) 0.202(7) 0.039(4) 0.022(4) -0.029(3)
Cl6S 0.128(5) 0.066(3) 0.255(8) -0.010(4) -0.083(5) -0.012(3)

loop_
_atom_type_symbol
_atom_type_description
_atom_type_scat_dispersion_real
_atom_type_scat_dispersion_imag
_atom_type_scat_source
C C 0.0033 0.0016 'International Tables Vol C Tables 4.2.6.8 and 6.1.1.4'
H H 0.0000 0.0000 'International Tables Vol C Tables 4.2.6.8 and 6.1.1.4'
N N 0.0061 0.0033 'International Tables Vol C Tables 4.2.6.8 and 6.1.1.4'
P P 0.1023 0.0942 'International Tables Vol C Tables 4.2.6.8 and 6.1.1.4'
Cl Cl 0.1484 0.1585 'International Tables Vol C Tables 4.2.6.8 and 6.1.1.4'
Ir Ir -1.4442 7.9887 'International Tables Vol C Tables 4.2.6.8 and 6.1.1.4'

loop_
_geom_angle_atom_site_label_1
_geom_angle_atom_site_label_2
_geom_angle_atom_site_label_3
_geom_angle
N5 Ir1 N3 87.8(4)
N5 Ir1 N1 96.5(4)
N3 Ir1 N1 81.5(4)
N5 Ir1 P1 93.0(3)
N3 Ir1 P1 176.7(3)
N1 Ir1 P1 101.6(3)
N5 Ir1 Ir2 153.8(3)
N3 Ir1 Ir2 69.3(3)
N1 Ir1 Ir2 68.5(3)
P1 Ir1 Ir2 110.63(9)
N2 Ir2 N4 82.2(4)
N2 Ir2 P2 174.9(3)
N4 Ir2 P2 102.3(3)
N2 Ir2 Cl1 89.8(3)
N4 Ir2 Cl1 92.5(3)
P2 Ir2 Cl1 92.26(14)
N2 Ir2 Ir1 68.9(3)
N4 Ir2 Ir1 67.6(3)
P2 Ir2 Ir1 110.58(10)
Cl1 Ir2 Ir1 152.01(9)
C16B P1 C13B 126.2(18)
C13A P1 C16A 109.0(9)
C13A P1 C10A 98.2(8)
C16A P1 C10A 97.7(8)
C16B P1 C10B 99.7(16)
C13B P1 C10B 98.1(16)
C16B P1 Ir1 113.0(12)
C13B P1 Ir1 109.4(13)
C13A P1 Ir1 117.8(6)
C16A P1 Ir1 116.1(6)
C10A P1 Ir1 114.9(6)
C10B P1 Ir1 106.8(12)
C25A P2 C22A 113.2(11)
C25A P2 C19A 106.2(9)
C22A P2 C19A 102.8(10)
C25B P2 C19B 101.6(16)
C25B P2 C22B 113(2)
C19B P2 C22B 96.3(17)
C25B P2 Ir2 116.2(14)
C25A P2 Ir2 111.0(7)
C22A P2 Ir2 112.8(8)
C19A P2 Ir2 110.4(7)
C19B P2 Ir2 115.7(14)
C22B P2 Ir2 112.0(16)
C1 N1 N2 107.7(10)
C1 N1 Ir1 144.0(9)
N2 N1 Ir1 107.6(7)
C3 N2 N1 109.1(11)
C3 N2 Ir2 135.3(10)
N1 N2 Ir2 115.0(7)
C4 N3 N4 109.0(11)
C4 N3 Ir1 136.6(10)
N4 N3 Ir1 112.8(7)
C6 N4 N3 107.4(10)
C6 N4 Ir2 140.2(9)
N3 N4 Ir2 110.3(8)
C7 N5 N6 105.2(10)
C7 N5 Ir1 132.6(8)
N6 N5 Ir1 121.6(8)
C9 N6 N5 111.0(11)
N1 C1 C2 110.9(12)
C1 C2 C3 103.6(12)
N2 C3 C2 108.5(12)
N3 C4 C5 108.7(13)
C6 C5 C4 103.3(13)
C5 C6 N4 111.5(14)
N5 C7 C8 111.4(13)
C9 C8 C7 103.1(13)
N6 C9 C8 109.2(12)
C12A C10A C11A 109.4(15)
C12A C10A P1 111.5(12)
C11A C10A P1 107.8(11)
C14A C13A C15A 108.0(16)
C14A C13A P1 123.1(13)
C15A C13A P1 110.5(13)
C17A C16A C18A 109.3(17)
C17A C16A P1 120.8(15)
C18A C16A P1 109.2(12)
C11B C10B C12B 103(3)
C11B C10B P1 116(3)
C12B C10B P1 119(3)
C14B C13B C15B 104(3)
C14B C13B P1 116(3)
C15B C13B P1 105(3)
C17B C16B C18B 105(3)
C17B C16B P1 114(3)
C18B C16B P1 120(3)
C20A C19A C21A 106.6(19)
C20A C19A P2 111.0(15)
C21A C19A P2 115.6(14)
C23A C22A C24A 106(2)
C23A C22A P2 115.0(18)
C24A C22A P2 120(2)
C26A C25A C27A 109.3(18)
C26A C25A P2 114.4(15)
C27A C25A P2 114.0(15)
C21B C19B C20B 111(3)
C21B C19B P2 114(3)
C20B C19B P2 110(3)
C24B C22B C23B 109(3)
C24B C22B P2 121(3)
C23B C22B P2 109(3)
C27B C25B C26B 125(3)
C27B C25B P2 114(2)
C26B C25B P2 110(3)
N55 Ir51 N53 89.4(4)
N55 Ir51 N51 97.5(4)
N53 Ir51 N51 81.0(4)
N55 Ir51 P51 93.2(3)
N53 Ir51 P51 175.7(3)
N51 Ir51 P51 102.0(3)
N55 Ir51 Ir52 155.9(3)
N53 Ir51 Ir52 69.6(3)
N51 Ir51 Ir52 68.4(3)
P51 Ir51 Ir52 108.51(10)
N52 Ir52 N54 82.2(4)
N52 Ir52 P52 176.1(3)
N54 Ir52 P52 101.5(3)
N52 Ir52 Cl51 89.1(3)
N54 Ir52 Cl51 93.0(3)
P52 Ir52 Cl51 91.85(13)
N52 Ir52 Ir51 69.6(3)
N54 Ir52 Ir51 68.3(2)
P52 Ir52 Ir51 110.64(10)
Cl51 Ir52 Ir51 152.80(9)
C66A P51 C63A 110.7(12)
C66B P51 C63B 108(3)
C66B P51 C60B 102.6(14)
C63B P51 C60B 97.6(17)
C66A P51 C60A 101.8(10)
C63A P51 C60A 97.8(11)
C66B P51 Ir51 112.6(10)
C66A P51 Ir51 112.5(8)
C63A P51 Ir51 117.7(9)
C63B P51 Ir51 119(2)
C60B P51 Ir51 115.1(12)
C60A P51 Ir51 114.3(8)
C75 P52 C72 110.8(9)
C75 P52 C69 104.5(9)
C72 P52 C69 96.0(8)
C75 P52 Ir52 115.5(6)
C72 P52 Ir52 115.4(6)
C69 P52 Ir52 112.5(6)
C51 N51 N52 105.9(11)
C51 N51 Ir51 146.8(10)
N52 N51 Ir51 107.2(7)
C53 N52 N51 108.7(11)
C53 N52 Ir52 136.5(10)
N51 N52 Ir52 114.6(8)
C54 N53 N54 109.4(10)
C54 N53 Ir51 137.8(9)
N54 N53 Ir51 112.0(7)
C56 N54 N53 107.2(11)
C56 N54 Ir52 142.1(9)
N53 N54 Ir52 110.1(7)
C57 N55 N56 104.5(11)
C57 N55 Ir51 134.1(10)
N56 N55 Ir51 121.3(8)
N55 N56 C59 109.9(11)
N51 C51 C52 113.1(14)
C51 C52 C53 103.1(14)
N52 C53 C52 109.1(14)
N53 C54 C55 108.9(11)
C54 C55 C56 104.0(12)
N54 C56 C55 110.5(12)
N55 C57 C58 111.9(13)
C59 C58 C57 105.8(14)
C58 C59 N56 107.7(13)
C61A C60A C62A 105(2)
C61A C60A P51 106.4(16)
C62A C60A P51 120.2(18)
C65A C63A C64A 108(2)
C65A C63A P51 116.7(19)
C64A C63A P51 104.0(17)
C68A C66A C67A 108(2)
C68A C66A P51 116.0(19)
C67A C66A P51 113(2)
C61B C60B C62B 102(3)
C61B C60B P51 112(2)
C62B C60B P51 112(3)
C64B C63B C65B 125(4)
C64B C63B P51 108(3)
C65B C63B P51 121(3)
C67B C66B C68B 104(3)
C67B C66B P51 112(2)
C68B C66B P51 116(2)
C70 C69 C71 115.6(19)
C70 C69 P52 108.8(13)
C71 C69 P52 109.8(12)
C74 C72 C73 115.4(18)
C74 C72 P52 110.8(13)
C73 C72 P52 108.8(11)
C77 C75 C76 119.4(15)
C77 C75 P52 119.0(14)
C76 C75 P52 109.5(11)
Cl1S C1S Cl3S 113.1(11)
Cl1S C1S Cl2S 107.4(10)
Cl3S C1S Cl2S 105.9(12)
Cl4S C2S Cl5S 109.8(11)
Cl4S C2S Cl6S 109.7(11)
Cl5S C2S Cl6S 109.7(10)
Cl7S C3S Cl8S 107(2)
Cl7S C3S Cl9S 109(2)
Cl8S C3S Cl9S 106(2)
Cl8T C3T Cl7T 116(3)
Cl8T C3T Cl9T 115(3)
Cl7T C3T Cl9T 110(2)

loop_
_geom_bond_atom_site_label_1
_geom_bond_atom_site_label_2
_geom_bond_distance
Ir1 N5 2.060(9)
Ir1 N3 2.065(10)
Ir1 N1 2.164(9)
Ir1 P1 2.298(4)
Ir1 Ir2 2.8784(8)
Ir2 N2 2.061(10)
Ir2 N4 2.143(10)
Ir2 P2 2.284(4)
Ir2 Cl1 2.390(3)
P1 C16B 1.78(3)
P1 C13B 1.84(3)
P1 C13A 1.877(18)
P1 C16A 1.876(17)
P1 C10A 1.939(17)
P1 C10B 1.95(3)
P2 C25B 1.82(3)
P2 C25A 1.894(19)
P2 C22A 1.90(2)
P2 C19A 1.932(19)
P2 C19B 1.95(3)
P2 C22B 1.91(3)
N1 C1 1.324(15)
N1 N2 1.345(13)
N2 C3 1.334(15)
N3 C4 1.311(16)
N3 N4 1.332(13)
N4 C6 1.331(16)
N5 C7 1.321(16)
N5 N6 1.357(13)
N6 C9 1.310(16)
C1 C2 1.372(17)
C2 C3 1.406(19)
C4 C5 1.42(2)
C5 C6 1.331(19)
C7 C8 1.402(18)
C8 C9 1.38(2)
C10A C12A 1.55(2)
C10A C11A 1.59(2)
C13A C14A 1.49(2)
C13A C15A 1.56(2)
C16A C17A 1.47(2)
C16A C18A 1.56(2)
C10B C11B 1.53(3)
C10B C12B 1.57(3)
C13B C14B 1.55(3)
C13B C15B 1.59(4)
C16B C17B 1.52(3)
C16B C18B 1.54(3)
C19A C20A 1.51(2)
C19A C21A 1.52(2)
C22A C23A 1.55(3)
C22A C24A 1.58(3)
C25A C26A 1.43(2)
C25A C27A 1.56(2)
C19B C21B 1.49(3)
C19B C20B 1.55(3)
C22B C24B 1.58(4)
C22B C23B 1.59(4)
C25B C27B 1.49(3)
C25B C26B 1.56(3)
Ir51 N55 2.053(10)
Ir51 N53 2.081(10)
Ir51 N51 2.213(11)
Ir51 P51 2.288(4)
Ir51 Ir52 2.8793(8)
Ir52 N52 2.088(10)
Ir52 N54 2.141(9)
Ir52 P52 2.276(4)
Ir52 Cl51 2.394(3)
P51 C66B 1.86(3)
P51 C66A 1.88(2)
P51 C63A 1.89(2)
P51 C63B 1.90(3)
P51 C60B 1.93(3)
P51 C60A 1.95(2)
P52 C75 1.801(15)
P52 C72 1.854(15)
P52 C69 1.910(19)
N51 C51 1.294(16)
N51 N52 1.340(14)
N52 C53 1.283(16)
N53 C54 1.340(15)
N53 N54 1.364(12)
N54 C56 1.315(16)
N55 C57 1.316(16)
N55 N56 1.328(14)
N56 C59 1.360(16)
C51 C52 1.304(19)
C52 C53 1.39(2)
C54 C55 1.380(17)
C55 C56 1.410(19)
C57 C58 1.353(19)
C58 C59 1.307(19)
C60A C61A 1.57(3)
C60A C62A 1.58(3)
C63A C65A 1.55(3)
C63A C64A 1.58(3)
C66A C68A 1.40(3)
C66A C67A 1.53(3)
C60B C61B 1.52(3)
C60B C62B 1.53(3)
C63B C64B 1.51(3)
C63B C65B 1.52(3)
C66B C67B 1.47(3)
C66B C68B 1.59(3)
C69 C70 1.53(2)
C69 C71 1.57(2)
C72 C74 1.58(2)
C72 C73 1.61(2)
C75 C77 1.55(2)
C75 C76 1.62(2)
C1S Cl1S 1.72(2)
C1S Cl3S 1.74(2)
C1S Cl2S 1.755(19)
C2S Cl4S 1.76(2)
C2S Cl5S 1.767(18)
C2S Cl6S 1.764(17)
C3S Cl7S 1.73(3)
C3S Cl8S 1.74(3)
C3S Cl9S 1.74(3)
C3T Cl8T 1.59(6)
C3T Cl7T 1.72(3)
C3T Cl9T 1.72(3)
